data_2019792
loop_
_publ_author_name
'Cibian, Mihaela'
'Bessette, Andr\'e'
'O'Connor, Andrew'
'Ferreira, Janaina G.'
'Hanan, Garry S.'

_publ_section_title
;
 Two <i>fac</i>-tricarbonylrhenium(I) azadipyrromethene (ADPM) complexes:
 ligand-substitution effect on crystal structure
;
_journal_issue 2
_journal_name_full 'Acta Crystallographica Section C'
_journal_page_first
;
;
_journal_paper_doi 10.1107/S2053229614027673
_journal_volume 71
_journal_year 2015
_chemical_formula_iupac '[Re (C36 H30 N3 O4) (C2 H6 O S) (C O)3]'
_chemical_formula_moiety 'C41 H36 N3 O8 Re S'
_chemical_formula_sum 'C41 H36 N3 O8 Re S'
_chemical_formula_weight 916.99
_chemical_name_systematic
'<i>fac</i>-(2-{[3,5-Bis(4-methoxyphenyl)-2<i>H</i>-pyrrol-2-ylidene-\k<i>N</i>^1^]amino}-3,5-bis(4-methoxyphenyl)-1<i>H</i>-pyrrol-1-ido-\k<i>N</i>^1^)tricarbonyl(dimethyl sulfoxide-\k<i>O</i>)rhenium(I),'
_space_group_crystal_system triclinic
_space_group_IT_number 2
_space_group_name_Hall '-P 1'
_space_group_name_H-M_alt 'P -1'
_symmetry_space_group_name_Hall '-P 1'
_symmetry_space_group_name_H-M 'P -1'
_atom_sites_solution_hydrogens geom
_atom_sites_solution_primary direct
_audit_creation_method
;
Olex2 1.2
(compiled 2014.11.28 svn.r3106 for OlexSys, GUI svn.r4959)
;
_cell_angle_alpha 78.195(2)
_cell_angle_beta 81.029(2)
_cell_angle_gamma 75.883(2)
_cell_formula_units_Z 2
_cell_length_a 10.7054(4)
_cell_length_b 10.9330(4)
_cell_length_c 16.7416(7)
_cell_measurement_reflns_used 9592
_cell_measurement_temperature 150(2)
_cell_measurement_theta_max 69.320
_cell_measurement_theta_min 5.325
_cell_volume 1848.46(13)
_computing_cell_refinement
;
SAINT (Bruker, 2007)
;
_computing_data_collection
;
APEX2 (Bruker, 2007)
;
_computing_data_reduction
;
SAINT (Bruker, 2007)
;
_computing_molecular_graphics
;
OLEX2 (Dolomanov <i>et al.</i>,  2009) and ORTEP-3 for Windows
(Farrugia, 2012)
;
_computing_publication_material
;
publCIF (Westrip, 2010)
;
_computing_structure_refinement
;
SHELXL2014 (Sheldrick, 2008)
;
_computing_structure_solution
;
SHELXS97 (Sheldrick, 2008)
;
_diffrn_ambient_temperature 150
_diffrn_detector_area_resol_mean 8.3
_diffrn_measured_fraction_theta_full 0.991
_diffrn_measured_fraction_theta_max 0.987
_diffrn_measurement_device_type 'Bruker Microstar'
_diffrn_measurement_method \w
_diffrn_radiation_type CuK\a
_diffrn_radiation_wavelength 1.54178
_diffrn_reflns_av_R_equivalents 0.0417
_diffrn_reflns_limit_h_max 13
_diffrn_reflns_limit_h_min -13
_diffrn_reflns_limit_k_max 13
_diffrn_reflns_limit_k_min -13
_diffrn_reflns_limit_l_max 14
_diffrn_reflns_limit_l_min -20
_diffrn_reflns_number 74487
_diffrn_reflns_theta_full 67.679
_diffrn_reflns_theta_max 69.698
_diffrn_reflns_theta_min 4.234
_diffrn_standards_number 0
_exptl_absorpt_coefficient_mu 7.447
_exptl_absorpt_correction_T_max 0.7533
_exptl_absorpt_correction_T_min 0.4903
_exptl_absorpt_correction_type multi-scan
_exptl_absorpt_process_details
;
(SADABS; Bruker, 2001)
;
_exptl_crystal_colour black
_exptl_crystal_density_diffrn 1.648
_exptl_crystal_description block
_exptl_crystal_F_000 916
_exptl_crystal_size_max 0.21
_exptl_crystal_size_mid 0.13
_exptl_crystal_size_min 0.07
_refine_diff_density_max 1.596
_refine_diff_density_min -0.767
_refine_ls_extinction_method none
_refine_ls_goodness_of_fit_ref 1.123
_refine_ls_hydrogen_treatment constr
_refine_ls_matrix_type full
_refine_ls_number_parameters 493
_refine_ls_number_reflns 6882
_refine_ls_number_restraints 0
_refine_ls_restrained_S_all 1.123
_refine_ls_R_factor_all 0.0318
_refine_ls_R_factor_gt 0.0316
_refine_ls_shift/su_max 0.000
_refine_ls_shift/su_mean 0.000
_refine_ls_structure_factor_coef Fsqd
_refine_ls_weighting_details 'w=1/[\s^2^(Fo^2^)+(0.0545P)^2^+3.5218P] where P=(Fo^2^+2Fc^2^)/3'
_refine_ls_weighting_scheme calc
_refine_ls_wR_factor_gt 0.0883
_refine_ls_wR_factor_ref 0.0885
_reflns_number_gt 6811
_reflns_number_total 6882
_reflns_threshold_expression I>2\s(I)
_cod_data_source_file ov3057sup1.cif
_cod_data_source_block 3
_cod_database_code 2019792
_cod_database_fobs_code 2019792
_shelx_space_group_comment
;
The symmetry employed for this shelxl refinement is uniquely defined
by the following loop, which should always be used as a source of
symmetry information in preference to the above space-group names.
They are only intended as comments.
;
_shelx_estimated_absorpt_t_min 0.304
_shelx_estimated_absorpt_t_max 0.624
_shelxl_version_number 2014/6

loop_
_space_group_symop_operation_xyz
'x, y, z'
'-x, -y, -z'

loop_
_atom_site_type_symbol
_atom_site_label
_atom_site_fract_x
_atom_site_fract_y
_atom_site_fract_z
_atom_site_U_iso_or_equiv
_atom_site_adp_type
_atom_site_calc_flag
_atom_site_occupancy
Re Re1 0.14601(2) 0.72963(2) 0.32787(2) 0.02121(7) Uani d 1
S S1 -0.14545(10) 0.69801(10) 0.32555(6) 0.0339(2) Uani d 1
O O1 -0.4071(3) 1.1575(3) -0.10292(17) 0.0319(6) Uani d 1
O O2 0.4460(3) 0.1858(3) 0.18698(18) 0.0312(6) Uani d 1
O O3 -0.3485(3) 1.5812(3) 0.11663(16) 0.0304(6) Uani d 1
O O4 0.4407(3) 0.8682(3) 0.61296(17) 0.0394(7) Uani d 1
O O5 0.1617(3) 0.4391(3) 0.36997(19) 0.0411(7) Uani d 1
O O6 0.4414(3) 0.6569(3) 0.3063(2) 0.0433(8) Uani d 1
O O7 0.1630(4) 0.6938(3) 0.51300(17) 0.0427(8) Uani d 1
O O8 -0.0685(2) 0.7819(3) 0.34965(16) 0.0268(5) Uani d 1
N N1 0.0999(3) 0.7597(3) 0.20143(18) 0.0204(6) Uani d 1
N N2 -0.0220(3) 0.9804(3) 0.19183(17) 0.0194(6) Uani d 1
N N3 0.1135(3) 0.9387(3) 0.30388(19) 0.0202(6) Uani d 1
C C1 0.0084(3) 0.8671(3) 0.1689(2) 0.0204(7) Uani d 1
C C2 -0.0499(3) 0.8346(3) 0.1057(2) 0.0206(7) Uani d 1
C C3 0.0075(3) 0.7082(3) 0.1024(2) 0.0221(7) Uani d 1
H H3 -0.0121 0.6579 0.0679 0.027 Uiso calc 1
C C4 0.1005(3) 0.6663(3) 0.1591(2) 0.0203(7) Uani d 1
C C5 -0.1449(3) 0.9182(3) 0.0524(2) 0.0213(7) Uani d 1
C C6 -0.1692(4) 1.0518(4) 0.0414(2) 0.0268(7) Uani d 1
H H6 -0.1252 1.0911 0.0707 0.032 Uiso calc 1
C C7 -0.2554(4) 1.1273(4) -0.0110(2) 0.0279(8) Uani d 1
H H7 -0.2698 1.2178 -0.0176 0.034 Uiso calc 1
C C8 -0.3216(4) 1.0731(4) -0.0541(2) 0.0249(7) Uani d 1
C C9 -0.2988(4) 0.9411(4) -0.0452(3) 0.0320(8) Uani d 1
H H9 -0.3427 0.9024 -0.0750 0.038 Uiso calc 1
C C10 -0.2112(4) 0.8657(4) 0.0077(3) 0.0295(8) Uani d 1
H H10 -0.1959 0.7752 0.0135 0.035 Uiso calc 1
C C11 0.1921(3) 0.5424(3) 0.1676(2) 0.0211(7) Uani d 1
C C12 0.3237(3) 0.5342(3) 0.1702(2) 0.0222(7) Uani d 1
H H12 0.3537 0.6100 0.1675 0.027 Uiso calc 1
C C13 0.4115(4) 0.4165(3) 0.1767(2) 0.0239(7) Uani d 1
H H13 0.5008 0.4119 0.1785 0.029 Uiso calc 1
C C14 0.3673(4) 0.3057(3) 0.1806(2) 0.0232(7) Uani d 1
C C15 0.2365(4) 0.3122(3) 0.1775(2) 0.0251(7) Uani d 1
H H15 0.2067 0.2363 0.1800 0.030 Uiso calc 1
C C16 0.1502(4) 0.4299(4) 0.1707(2) 0.0241(7) Uani d 1
H H16 0.0611 0.4343 0.1680 0.029 Uiso calc 1
C C17 0.0258(3) 1.0153(3) 0.2495(2) 0.0199(6) Uani d 1
C C18 -0.0130(3) 1.1427(3) 0.2687(2) 0.0196(6) Uani d 1
C C19 0.0497(3) 1.1407(3) 0.3348(2) 0.0228(7) Uani d 1
H H19 0.0423 1.2102 0.3625 0.027 Uiso calc 1
C C20 0.1271(3) 1.0161(3) 0.3540(2) 0.0209(7) Uani d 1
C C21 -0.1002(3) 1.2541(3) 0.2263(2) 0.0200(7) Uani d 1
C C22 -0.0969(3) 1.2816(3) 0.1410(2) 0.0207(7) Uani d 1
H H22 -0.0383 1.2252 0.1091 0.025 Uiso calc 1
C C23 -0.1777(4) 1.3898(3) 0.1015(2) 0.0230(7) Uani d 1
H H23 -0.1744 1.4067 0.0433 0.028 Uiso calc 1
C C24 -0.2630(4) 1.4726(3) 0.1483(2) 0.0238(7) Uani d 1
C C25 -0.2671(4) 1.4481(4) 0.2331(2) 0.0276(8) Uani d 1
H H25 -0.3251 1.5055 0.2646 0.033 Uiso calc 1
C C26 -0.1866(4) 1.3398(4) 0.2722(2) 0.0257(7) Uani d 1
H H26 -0.1901 1.3236 0.3304 0.031 Uiso calc 1
C C27 0.2131(3) 0.9766(3) 0.4195(2) 0.0222(7) Uani d 1
C C28 0.3401(4) 0.9074(4) 0.4074(2) 0.0264(7) Uani d 1
H H28 0.3734 0.8857 0.3549 0.032 Uiso calc 1
C C29 0.4193(4) 0.8695(4) 0.4702(2) 0.0301(8) Uani d 1
H H29 0.5056 0.8219 0.4607 0.036 Uiso calc 1
C C30 0.3717(4) 0.9014(4) 0.5471(2) 0.0291(8) Uani d 1
C C31 0.2455(4) 0.9730(4) 0.5602(2) 0.0284(8) Uani d 1
H H31 0.2128 0.9950 0.6127 0.034 Uiso calc 1
C C32 0.1683(4) 1.0119(4) 0.4968(2) 0.0247(7) Uani d 1
H H32 0.0837 1.0632 0.5056 0.030 Uiso calc 1
C C33 -0.4777(5) 1.1060(4) -0.1473(3) 0.0398(10) Uani d 1
H H33A -0.5377 1.1758 -0.1779 0.060 Uiso calc 1
H H33B -0.5268 1.0495 -0.1091 0.060 Uiso calc 1
H H33C -0.4175 1.0570 -0.1858 0.060 Uiso calc 1
C C34 0.5819(4) 0.1771(4) 0.1860(3) 0.0355(9) Uani d 1
H H34A 0.6278 0.0870 0.1916 0.053 Uiso calc 1
H H34B 0.5963 0.2137 0.2316 0.053 Uiso calc 1
H H34C 0.6146 0.2246 0.1339 0.053 Uiso calc 1
C C35 -0.3696(4) 1.5952(4) 0.0331(2) 0.0338(9) Uani d 1
H H35A -0.4402 1.6695 0.0199 0.051 Uiso calc 1
H H35B -0.3927 1.5179 0.0244 0.051 Uiso calc 1
H H35C -0.2903 1.6078 -0.0025 0.051 Uiso calc 1
C C36 0.5689(4) 0.7921(5) 0.6029(3) 0.0450(11) Uani d 1
H H36A 0.6090 0.7781 0.6538 0.068 Uiso calc 1
H H36B 0.6204 0.8364 0.5578 0.068 Uiso calc 1
H H36C 0.5655 0.7093 0.5904 0.068 Uiso calc 1
C C37 0.1555(4) 0.5470(4) 0.3509(2) 0.0303(8) Uani d 1
C C38 0.3302(4) 0.6873(4) 0.3121(2) 0.0319(9) Uani d 1
C C39 0.1581(4) 0.7109(4) 0.4416(3) 0.0311(9) Uani d 1
C C40 -0.2117(6) 0.6198(6) 0.4207(4) 0.0608(15) Uani d 1
H H40A -0.1460 0.5466 0.4430 0.091 Uiso calc 1
H H40B -0.2868 0.5898 0.4120 0.091 Uiso calc 1
H H40C -0.2388 0.6800 0.4594 0.091 Uiso calc 1
C C41 -0.2894(5) 0.8075(6) 0.2965(3) 0.0496(12) Uani d 1
H H41A -0.2711 0.8584 0.2423 0.074 Uiso calc 1
H H41B -0.3215 0.8645 0.3369 0.074 Uiso calc 1
H H41C -0.3552 0.7602 0.2940 0.074 Uiso calc 1

loop_
_atom_site_aniso_label
_atom_site_aniso_U_11
_atom_site_aniso_U_22
_atom_site_aniso_U_33
_atom_site_aniso_U_12
_atom_site_aniso_U_13
_atom_site_aniso_U_23
Re1 0.02337(11) 0.02141(10) 0.01819(10) 0.00039(6) -0.00751(6) -0.00444(6)
S1 0.0326(5) 0.0361(5) 0.0360(5) -0.0096(4) -0.0048(4) -0.0101(4)
O1 0.0387(15) 0.0259(13) 0.0328(15) -0.0011(11) -0.0220(12) -0.0022(11)
O2 0.0319(14) 0.0198(13) 0.0388(16) 0.0018(11) -0.0091(12) -0.0035(11)
O3 0.0389(15) 0.0243(13) 0.0248(13) 0.0042(11) -0.0120(11) -0.0036(10)
O4 0.0327(15) 0.063(2) 0.0211(14) -0.0027(14) -0.0134(11) -0.0060(13)
O5 0.065(2) 0.0200(14) 0.0348(16) -0.0022(13) -0.0139(14) -0.0002(11)
O6 0.0216(15) 0.056(2) 0.053(2) 0.0043(13) -0.0103(13) -0.0239(16)
O7 0.071(2) 0.0401(17) 0.0172(14) -0.0111(16) -0.0117(14) -0.0025(12)
O8 0.0239(13) 0.0282(13) 0.0283(14) -0.0016(10) -0.0043(10) -0.0088(11)
N1 0.0199(14) 0.0192(14) 0.0212(14) 0.0005(11) -0.0057(11) -0.0045(11)
N2 0.0196(13) 0.0213(14) 0.0184(14) -0.0024(11) -0.0047(11) -0.0066(11)
N3 0.0214(14) 0.0195(14) 0.0211(14) -0.0016(11) -0.0083(11) -0.0056(11)
C1 0.0216(16) 0.0229(16) 0.0173(16) -0.0026(13) -0.0072(12) -0.0040(13)
C2 0.0212(16) 0.0237(17) 0.0187(16) -0.0040(13) -0.0059(13) -0.0060(13)
C3 0.0240(17) 0.0222(17) 0.0216(17) -0.0022(13) -0.0073(13) -0.0071(13)
C4 0.0229(16) 0.0226(16) 0.0157(15) -0.0026(13) -0.0039(13) -0.0053(12)
C5 0.0222(16) 0.0248(17) 0.0162(16) -0.0019(13) -0.0060(13) -0.0033(13)
C6 0.0336(19) 0.0244(18) 0.0255(18) -0.0056(15) -0.0128(15) -0.0049(14)
C7 0.037(2) 0.0206(17) 0.0275(19) -0.0034(15) -0.0125(16) -0.0033(14)
C8 0.0258(18) 0.0270(18) 0.0206(17) -0.0007(14) -0.0078(14) -0.0035(14)
C9 0.038(2) 0.0288(19) 0.035(2) -0.0031(16) -0.0205(17) -0.0096(16)
C10 0.035(2) 0.0208(17) 0.036(2) -0.0013(15) -0.0176(17) -0.0078(15)
C11 0.0240(17) 0.0213(16) 0.0178(16) -0.0019(13) -0.0053(13) -0.0043(13)
C12 0.0270(17) 0.0208(16) 0.0195(16) -0.0041(14) -0.0049(13) -0.0046(13)
C13 0.0230(17) 0.0252(18) 0.0230(17) -0.0019(14) -0.0063(13) -0.0045(14)
C14 0.0287(18) 0.0194(16) 0.0191(17) 0.0007(14) -0.0050(13) -0.0028(13)
C15 0.0308(19) 0.0202(17) 0.0253(18) -0.0075(14) -0.0033(14) -0.0041(14)
C16 0.0228(17) 0.0270(18) 0.0240(18) -0.0055(14) -0.0031(14) -0.0074(14)
C17 0.0198(16) 0.0206(16) 0.0190(16) -0.0019(13) -0.0045(12) -0.0041(13)
C18 0.0212(16) 0.0201(16) 0.0180(16) -0.0035(13) -0.0053(12) -0.0035(12)
C19 0.0262(17) 0.0237(17) 0.0206(17) -0.0043(14) -0.0070(13) -0.0069(13)
C20 0.0219(16) 0.0238(17) 0.0186(16) -0.0046(13) -0.0046(13) -0.0057(13)
C21 0.0222(16) 0.0198(16) 0.0202(17) -0.0048(13) -0.0070(13) -0.0045(13)
C22 0.0235(16) 0.0220(16) 0.0190(16) -0.0053(13) -0.0036(13) -0.0076(13)
C23 0.0290(18) 0.0248(17) 0.0173(16) -0.0079(14) -0.0057(13) -0.0038(13)
C24 0.0272(18) 0.0173(16) 0.0270(18) -0.0011(13) -0.0106(14) -0.0029(13)
C25 0.0316(19) 0.0261(18) 0.0241(18) 0.0029(15) -0.0070(15) -0.0106(14)
C26 0.0323(19) 0.0270(18) 0.0184(17) -0.0017(15) -0.0077(14) -0.0069(14)
C27 0.0233(17) 0.0256(17) 0.0197(17) -0.0063(14) -0.0062(13) -0.0044(13)
C28 0.0260(18) 0.0340(19) 0.0197(17) -0.0029(15) -0.0054(14) -0.0081(14)
C29 0.0242(18) 0.041(2) 0.0260(19) -0.0026(16) -0.0067(15) -0.0093(16)
C30 0.0278(19) 0.039(2) 0.0214(18) -0.0057(16) -0.0107(14) -0.0028(15)
C31 0.0283(19) 0.041(2) 0.0182(17) -0.0086(16) -0.0027(14) -0.0101(15)
C32 0.0221(16) 0.0299(19) 0.0241(18) -0.0043(14) -0.0049(14) -0.0092(15)
C33 0.048(3) 0.036(2) 0.038(2) -0.0033(19) -0.030(2) -0.0014(18)
C34 0.030(2) 0.0268(19) 0.044(2) 0.0041(16) -0.0068(17) -0.0036(17)
C35 0.043(2) 0.032(2) 0.0232(19) -0.0015(17) -0.0147(17) 0.0029(16)
C36 0.031(2) 0.067(3) 0.032(2) -0.002(2) -0.0150(18) -0.001(2)
C37 0.033(2) 0.034(2) 0.0230(19) -0.0007(16) -0.0084(15) -0.0062(15)
C38 0.039(2) 0.032(2) 0.0258(19) -0.0014(17) -0.0098(16) -0.0105(16)
C39 0.0272(19) 0.0216(18) 0.042(2) -0.0024(15) -0.0070(16) -0.0017(16)
C40 0.062(3) 0.052(3) 0.060(3) -0.022(3) -0.003(3) 0.016(3)
C41 0.035(2) 0.069(3) 0.046(3) -0.015(2) -0.020(2) 0.002(2)

loop_
_atom_type_symbol
_atom_type_description
_atom_type_scat_dispersion_real
_atom_type_scat_dispersion_imag
_atom_type_scat_source
C C 0.0181 0.0091 'International Tables Vol C Tables 4.2.6.8 and 6.1.1.4'
H H 0.0000 0.0000 'International Tables Vol C Tables 4.2.6.8 and 6.1.1.4'
N N 0.0311 0.0180 'International Tables Vol C Tables 4.2.6.8 and 6.1.1.4'
O O 0.0492 0.0322 'International Tables Vol C Tables 4.2.6.8 and 6.1.1.4'
Re Re -5.2083 5.8923 'International Tables Vol C Tables 4.2.6.8 and 6.1.1.4'
S S 0.3331 0.5567 'International Tables Vol C Tables 4.2.6.8 and 6.1.1.4'

loop_
_geom_angle_atom_site_label_1
_geom_angle_atom_site_label_2
_geom_angle_atom_site_label_3
_geom_angle
N1 Re1 O8 80.47(10)
N3 Re1 O8 79.58(10)
N3 Re1 N1 82.82(11)
C37 Re1 O8 94.49(14)
C37 Re1 N1 96.02(14)
C37 Re1 N3 174.07(14)
C38 Re1 O8 178.17(13)
C38 Re1 N1 101.08(14)
C38 Re1 N3 99.62(15)
C38 Re1 C37 86.32(18)
C39 Re1 O8 90.76(14)
C39 Re1 N1 171.23(14)
C39 Re1 N3 95.42(14)
C39 Re1 C37 84.84(16)
C39 Re1 C38 87.68(17)
O8 S1 C40 104.3(2)
O8 S1 C41 103.4(2)
C41 S1 C40 98.1(3)
C8 O1 C33 117.5(3)
C14 O2 C34 117.0(3)
C24 O3 C35 117.1(3)
C30 O4 C36 117.6(3)
S1 O8 Re1 118.41(15)
C1 N1 Re1 121.8(2)
C4 N1 Re1 125.7(2)
C4 N1 C1 105.9(3)
C17 N2 C1 127.3(3)
C17 N3 Re1 121.8(2)
C20 N3 Re1 128.0(2)
C20 N3 C17 105.7(3)
N1 C1 C2 109.4(3)
N2 C1 N1 126.2(3)
N2 C1 C2 124.4(3)
C1 C2 C5 128.4(3)
C3 C2 C1 105.4(3)
C3 C2 C5 126.1(3)
C2 C3 H3 126.0
C2 C3 C4 108.1(3)
C4 C3 H3 126.0
N1 C4 C3 111.1(3)
N1 C4 C11 123.8(3)
C3 C4 C11 124.9(3)
C6 C5 C2 122.6(3)
C10 C5 C2 120.3(3)
C10 C5 C6 117.1(3)
C5 C6 H6 119.4
C7 C6 C5 121.2(3)
C7 C6 H6 119.4
C6 C7 H7 119.6
C6 C7 C8 120.9(3)
C8 C7 H7 119.6
O1 C8 C7 115.7(3)
O1 C8 C9 124.9(3)
C7 C8 C9 119.4(3)
C8 C9 H9 120.4
C8 C9 C10 119.3(3)
C10 C9 H9 120.4
C5 C10 H10 118.9
C9 C10 C5 122.3(3)
C9 C10 H10 118.9
C12 C11 C4 120.8(3)
C12 C11 C16 118.7(3)
C16 C11 C4 120.5(3)
C11 C12 H12 119.5
C13 C12 C11 120.9(3)
C13 C12 H12 119.5
C12 C13 H13 120.3
C14 C13 C12 119.4(3)
C14 C13 H13 120.3
O2 C14 C13 123.7(3)
O2 C14 C15 115.8(3)
C13 C14 C15 120.5(3)
C14 C15 H15 120.2
C16 C15 C14 119.6(3)
C16 C15 H15 120.2
C11 C16 H16 119.5
C15 C16 C11 120.9(3)
C15 C16 H16 119.5
N2 C17 N3 128.0(3)
N2 C17 C18 122.7(3)
N3 C17 C18 109.2(3)
C17 C18 C21 127.7(3)
C19 C18 C17 106.2(3)
C19 C18 C21 126.2(3)
C18 C19 H19 126.3
C18 C19 C20 107.4(3)
C20 C19 H19 126.3
N3 C20 C19 111.5(3)
N3 C20 C27 124.5(3)
C19 C20 C27 124.0(3)
C22 C21 C18 122.3(3)
C22 C21 C26 118.1(3)
C26 C21 C18 119.5(3)
C21 C22 H22 119.2
C21 C22 C23 121.6(3)
C23 C22 H22 119.2
C22 C23 H23 120.4
C24 C23 C22 119.1(3)
C24 C23 H23 120.4
O3 C24 C23 124.6(3)
O3 C24 C25 115.1(3)
C25 C24 C23 120.3(3)
C24 C25 H25 119.8
C24 C25 C26 120.3(3)
C26 C25 H25 119.8
C21 C26 H26 119.8
C25 C26 C21 120.4(3)
C25 C26 H26 119.8
C28 C27 C20 122.3(3)
C28 C27 C32 117.9(3)
C32 C27 C20 119.8(3)
C27 C28 H28 119.2
C29 C28 C27 121.5(3)
C29 C28 H28 119.2
C28 C29 H29 120.2
C28 C29 C30 119.6(4)
C30 C29 H29 120.2
O4 C30 C29 124.4(4)
O4 C30 C31 115.8(3)
C29 C30 C31 119.8(3)
C30 C31 H31 120.0
C32 C31 C30 120.0(3)
C32 C31 H31 120.0
C27 C32 H32 119.5
C31 C32 C27 121.0(3)
C31 C32 H32 119.5
O1 C33 H33A 109.5
O1 C33 H33B 109.5
O1 C33 H33C 109.5
H33A C33 H33B 109.5
H33A C33 H33C 109.5
H33B C33 H33C 109.5
O2 C34 H34A 109.5
O2 C34 H34B 109.5
O2 C34 H34C 109.5
H34A C34 H34B 109.5
H34A C34 H34C 109.5
H34B C34 H34C 109.5
O3 C35 H35A 109.5
O3 C35 H35B 109.5
O3 C35 H35C 109.5
H35A C35 H35B 109.5
H35A C35 H35C 109.5
H35B C35 H35C 109.5
O4 C36 H36A 109.5
O4 C36 H36B 109.5
O4 C36 H36C 109.5
H36A C36 H36B 109.5
H36A C36 H36C 109.5
H36B C36 H36C 109.5
O5 C37 Re1 175.3(3)
O6 C38 Re1 176.4(4)
O7 C39 Re1 176.5(3)
S1 C40 H40A 109.5
S1 C40 H40B 109.5
S1 C40 H40C 109.5
H40A C40 H40B 109.5
H40A C40 H40C 109.5
H40B C40 H40C 109.5
S1 C41 H41A 109.5
S1 C41 H41B 109.5
S1 C41 H41C 109.5
H41A C41 H41B 109.5
H41A C41 H41C 109.5
H41B C41 H41C 109.5

loop_
_geom_bond_atom_site_label_1
_geom_bond_atom_site_label_2
_geom_bond_distance
Re1 O8 2.218(3)
Re1 N1 2.190(3)
Re1 N3 2.188(3)
Re1 C37 1.935(4)
Re1 C38 1.901(4)
Re1 C39 1.894(4)
S1 O8 1.518(3)
S1 C40 1.777(5)
S1 C41 1.772(5)
O1 C8 1.367(4)
O1 C33 1.412(5)
O2 C14 1.368(4)
O2 C34 1.433(5)
O3 C24 1.376(4)
O3 C35 1.422(5)
O4 C30 1.362(5)
O4 C36 1.425(6)
O5 C37 1.146(5)
O6 C38 1.150(5)
O7 C39 1.179(5)
N1 C1 1.407(4)
N1 C4 1.354(4)
N2 C1 1.322(5)
N2 C17 1.319(4)
N3 C17 1.407(4)
N3 C20 1.352(5)
C1 C2 1.450(5)
C2 C3 1.377(5)
C2 C5 1.471(5)
C3 H3 0.9500
C3 C4 1.414(5)
C4 C11 1.461(5)
C5 C6 1.397(5)
C5 C10 1.390(5)
C6 H6 0.9500
C6 C7 1.374(5)
C7 H7 0.9500
C7 C8 1.384(5)
C8 C9 1.385(5)
C9 H9 0.9500
C9 C10 1.388(5)
C10 H10 0.9500
C11 C12 1.397(5)
C11 C16 1.398(5)
C12 H12 0.9500
C12 C13 1.391(5)
C13 H13 0.9500
C13 C14 1.391(5)
C14 C15 1.393(5)
C15 H15 0.9500
C15 C16 1.384(5)
C16 H16 0.9500
C17 C18 1.441(5)
C18 C19 1.375(5)
C18 C21 1.468(5)
C19 H19 0.9500
C19 C20 1.414(5)
C20 C27 1.471(5)
C21 C22 1.394(5)
C21 C26 1.405(5)
C22 H22 0.9500
C22 C23 1.395(5)
C23 H23 0.9500
C23 C24 1.389(5)
C24 C25 1.386(5)
C25 H25 0.9500
C25 C26 1.391(5)
C26 H26 0.9500
C27 C28 1.392(5)
C27 C32 1.403(5)
C28 H28 0.9500
C28 C29 1.386(5)
C29 H29 0.9500
C29 C30 1.389(5)
C30 C31 1.396(6)
C31 H31 0.9500
C31 C32 1.382(5)
C32 H32 0.9500
C33 H33A 0.9800
C33 H33B 0.9800
C33 H33C 0.9800
C34 H34A 0.9800
C34 H34B 0.9800
C34 H34C 0.9800
C35 H35A 0.9800
C35 H35B 0.9800
C35 H35C 0.9800
C36 H36A 0.9800
C36 H36B 0.9800
C36 H36C 0.9800
C40 H40A 0.9800
C40 H40B 0.9800
C40 H40C 0.9800
C41 H41A 0.9800
C41 H41B 0.9800
C41 H41C 0.9800

loop_
_geom_torsion_atom_site_label_1
_geom_torsion_atom_site_label_2
_geom_torsion_atom_site_label_3
_geom_torsion_atom_site_label_4
_geom_torsion
Re1 N1 C1 N2 28.0(5)
Re1 N1 C1 C2 -151.5(2)
Re1 N1 C4 C3 148.9(2)
Re1 N1 C4 C11 -35.2(5)
Re1 N3 C17 N2 -18.6(5)
Re1 N3 C17 C18 158.2(2)
Re1 N3 C20 C19 -155.4(2)
Re1 N3 C20 C27 25.4(5)
O1 C8 C9 C10 -178.7(4)
O2 C14 C15 C16 -179.7(3)
O3 C24 C25 C26 178.9(3)
O4 C30 C31 C32 179.6(4)
N1 C1 C2 C3 0.4(4)
N1 C1 C2 C5 -176.5(3)
N1 C4 C11 C12 -43.9(5)
N1 C4 C11 C16 138.1(4)
N2 C1 C2 C3 -179.1(3)
N2 C1 C2 C5 4.0(6)
N2 C17 C18 C19 176.0(3)
N2 C17 C18 C21 -4.8(6)
N3 C17 C18 C19 -1.0(4)
N3 C17 C18 C21 178.2(3)
N3 C20 C27 C28 45.6(5)
N3 C20 C27 C32 -136.1(4)
C1 N1 C4 C3 -2.7(4)
C1 N1 C4 C11 173.3(3)
C1 N2 C17 N3 -4.6(6)
C1 N2 C17 C18 179.0(3)
C1 C2 C3 C4 -2.0(4)
C1 C2 C5 C6 16.5(6)
C1 C2 C5 C10 -166.1(4)
C2 C3 C4 N1 3.0(4)
C2 C3 C4 C11 -172.9(3)
C2 C5 C6 C7 177.9(4)
C2 C5 C10 C9 -178.1(4)
C3 C2 C5 C6 -159.8(4)
C3 C2 C5 C10 17.6(6)
C3 C4 C11 C12 131.5(4)
C3 C4 C11 C16 -46.5(5)
C4 N1 C1 N2 -179.1(3)
C4 N1 C1 C2 1.4(4)
C4 C11 C12 C13 -178.8(3)
C4 C11 C16 C15 179.1(3)
C5 C2 C3 C4 175.0(3)
C5 C6 C7 C8 0.4(6)
C6 C5 C10 C9 -0.6(6)
C6 C7 C8 O1 178.6(4)
C6 C7 C8 C9 -1.0(6)
C7 C8 C9 C10 0.8(6)
C8 C9 C10 C5 0.0(7)
C10 C5 C6 C7 0.4(6)
C11 C12 C13 C14 0.0(5)
C12 C11 C16 C15 1.0(5)
C12 C13 C14 O2 179.9(3)
C12 C13 C14 C15 0.4(5)
C13 C14 C15 C16 -0.2(5)
C14 C15 C16 C11 -0.6(6)
C16 C11 C12 C13 -0.8(5)
C17 N2 C1 N1 -0.6(6)
C17 N2 C1 C2 178.8(3)
C17 N3 C20 C19 0.8(4)
C17 N3 C20 C27 -178.4(3)
C17 C18 C19 C20 1.4(4)
C17 C18 C21 C22 -40.6(5)
C17 C18 C21 C26 142.2(4)
C18 C19 C20 N3 -1.4(4)
C18 C19 C20 C27 177.7(3)
C18 C21 C22 C23 -178.0(3)
C18 C21 C26 C25 177.9(3)
C19 C18 C21 C22 138.5(4)
C19 C18 C21 C26 -38.7(5)
C19 C20 C27 C28 -133.5(4)
C19 C20 C27 C32 44.8(5)
C20 N3 C17 N2 -176.7(3)
C20 N3 C17 C18 0.1(4)
C20 C27 C28 C29 -179.1(4)
C20 C27 C32 C31 178.1(3)
C21 C18 C19 C20 -177.8(3)
C21 C22 C23 C24 0.4(5)
C22 C21 C26 C25 0.6(5)
C22 C23 C24 O3 -179.1(3)
C22 C23 C24 C25 0.4(5)
C23 C24 C25 C26 -0.6(6)
C24 C25 C26 C21 0.1(6)
C26 C21 C22 C23 -0.8(5)
C27 C28 C29 C30 -0.3(6)
C28 C27 C32 C31 -3.5(6)
C28 C29 C30 O4 179.5(4)
C28 C29 C30 C31 -1.0(6)
C29 C30 C31 C32 0.0(6)
C30 C31 C32 C27 2.3(6)
C32 C27 C28 C29 2.6(6)
C33 O1 C8 C7 -179.3(4)
C33 O1 C8 C9 0.2(6)
C34 O2 C14 C13 -2.7(5)
C34 O2 C14 C15 176.8(3)
C35 O3 C24 C23 13.5(5)
C35 O3 C24 C25 -166.0(3)
C36 O4 C30 C29 -2.1(6)
C36 O4 C30 C31 178.3(4)
C40 S1 O8 Re1 110.0(3)
C41 S1 O8 Re1 -147.8(2)
